data_4020724
loop_
_publ_author_name
'N. Nieto'
'P. Molas'
'J. Benet-Buchholz'
'A. Vidal-Ferran'

_publ_section_title
;
 Practical Synthesis of Shi's Diester Fructose Derivative
 for Catalytic Asymmetric Epoxidation of Alkenes
;
_journal_name_full 'Journal of Organic Chemistry'
_journal_page_first 10143
_journal_page_last 10146
_journal_paper_doi 10.1021/jo051682h
_journal_volume 70
_journal_year 2005
_chemical_absolute_configuration syn
_chemical_formula_sum 'C11 H14 O6'
_chemical_formula_weight 242.22
_space_group_IT_number 19
_symmetry_cell_setting orthorhombic
_symmetry_space_group_name_Hall 'P 2ac 2ab'
_symmetry_space_group_name_H-M 'P 21 21 21'
_cell_angle_alpha 90.00
_cell_angle_beta 90.00
_cell_angle_gamma 90.00
_cell_formula_units_Z 4
_cell_length_a 5.3840(5)
_cell_length_b 12.0829(12)
_cell_length_c 17.7316(16)
_cell_measurement_temperature 100(2)
_cell_volume 1153.52(19)
_diffrn_ambient_temperature 100(2)
_exptl_crystal_density_diffrn 1.395
_cod_depositor_comments
;
The following automatic conversions were performed:
'_symmetry_cell_setting' value 'Orthorhombic' changed to 'orthorhombic'
according to '/home/saulius/struct/CIF-dictionaries/cif_core.dic'
dictionary named 'cif_core.dic' version 2.4.1 from 2010-06-29.

Automatic conversion script
Id: cif_fix_enum 1527 2010-12-29 10:47:43Z saulius 
;
_cod_database_code 4020724

loop_
_symmetry_equiv_pos_as_xyz
'x, y, z'
'-x+1/2, -y, z+1/2'
'-x, y+1/2, -z+1/2'
'x+1/2, -y+1/2, -z'

loop_
_atom_site_label
_atom_site_type_symbol
_atom_site_fract_x
_atom_site_fract_y
_atom_site_fract_z
_atom_site_U_iso_or_equiv
_atom_site_adp_type
_atom_site_occupancy
_atom_site_symmetry_multiplicity
_atom_site_calc_flag
_atom_site_refinement_flags
_atom_site_disorder_assembly
_atom_site_disorder_group
O1 O 0.97861(9) 0.22308(4) 0.16720(3) 0.02086(8) Uani 1 1 d . A .
C1 C 0.78731(17) 0.14270(5) 0.17574(3) 0.02613(12) Uani 1 1 d . . .
H1A H 0.8645 0.0718 0.1910 0.031 Uiso 0.6417(12) 1 calc PR A 1
H1B H 0.7080 0.1309 0.1260 0.031 Uiso 0.6417(12) 1 calc PR A 1
H1C H 0.8623 0.0742 0.1911 0.031 Uiso 0.3583(12) 1 d PR A 2
H1D H 0.7116 0.1306 0.1274 0.031 Uiso 0.3583(12) 1 d PR A 2
C5 C 0.89483(10) 0.33272(4) 0.16822(3) 0.01621(8) Uani 1 1 d . . .
C6 C 0.80199(10) 0.42871(5) 0.05761(3) 0.01915(8) Uani 1 1 d . . .
C7 C 1.10725(10) 0.40894(5) 0.14521(3) 0.01983(9) Uani 1 1 d . A .
H7A H 1.1010 0.4796 0.1734 0.024 Uiso 1 1 calc R . .
H7B H 1.2703 0.3733 0.1539 0.024 Uiso 1 1 calc R . .
C9 C 0.69647(14) 0.54286(5) 0.07427(4) 0.02546(11) Uani 1 1 d . A .
H9A H 0.7523 0.5672 0.1242 0.038 Uiso 1 1 calc R . .
H9B H 0.5146 0.5396 0.0734 0.038 Uiso 1 1 calc R . .
H9C H 0.7545 0.5953 0.0360 0.038 Uiso 1 1 calc R . .
C8 C 0.73432(18) 0.38649(7) -0.01988(5) 0.03301(16) Uani 1 1 d . A .
H8A H 0.7877 0.4402 -0.0580 0.050 Uiso 1 1 calc R . .
H8B H 0.5540 0.3764 -0.0231 0.050 Uiso 1 1 calc R . .
H8C H 0.8173 0.3155 -0.0289 0.050 Uiso 1 1 calc R . .
O3 O 0.70998(9) 0.35104(4) 0.11285(3) 0.02601(10) Uani 1 1 d . A .
O4 O 1.06351(8) 0.42617(4) 0.06658(2) 0.01913(7) Uani 1 1 d . A .
O2 O 0.7445(3) 0.45188(7) 0.26720(6) 0.02669(17) Uani 0.6417(12) 1 d P A 1
O5 O 0.39269(13) 0.29958(7) 0.31395(4) 0.02205(14) Uani 0.6417(12) 1 d P A 1
C2 C 0.5883(3) 0.17112(11) 0.23187(7) 0.0234(2) Uani 0.6417(12) 1 d P A 1
H2A H 0.4660 0.1176 0.2445 0.028 Uiso 0.6417(12) 1 calc PR A 1
C3 C 0.58167(16) 0.27029(7) 0.26396(4) 0.01667(13) Uani 0.6417(12) 1 d P A 1
C4 C 0.7458(2) 0.36032(7) 0.23886(6) 0.01455(13) Uani 0.6417(12) 1 d P A 1
C10 C 0.46360(17) 0.31586(7) 0.38688(5) 0.01814(14) Uani 0.6417(12) 1 d P A 1
C11 C 0.2645(9) 0.3622(4) 0.43384(16) 0.0205(4) Uani 0.6417(12) 1 d P A 1
H11A H 0.2589 0.3229 0.4821 0.031 Uiso 0.6417(12) 1 calc PR A 1
H11B H 0.1050 0.3538 0.4079 0.031 Uiso 0.6417(12) 1 calc PR A 1
H11C H 0.2968 0.4409 0.4429 0.031 Uiso 0.6417(12) 1 calc PR A 1
O6 O 0.66984(16) 0.29521(8) 0.40876(4) 0.02599(16) Uani 0.6417(12) 1 d P A 1
O2' O 0.8399(4) 0.44110(14) 0.28519(10) 0.0238(3) Uani 0.3583(12) 1 d P A 2
O5' O 0.5741(2) 0.27452(10) 0.35712(7) 0.0192(2) Uani 0.3583(12) 1 d P A 2
C2' C 0.6585(5) 0.16307(16) 0.24876(14) 0.0223(3) Uani 0.3583(12) 1 d P A 2
H2A' H 0.5565 0.1065 0.2694 0.027 Uiso 0.3583(12) 1 calc PR A 2
C3' C 0.6819(3) 0.25855(12) 0.28627(8) 0.0166(2) Uani 0.3583(12) 1 d P A 2
C4' C 0.8171(4) 0.35271(14) 0.25336(11) 0.0157(2) Uani 0.3583(12) 1 d P A 2
C10' C 0.3713(3) 0.34254(13) 0.35731(8) 0.0173(2) Uani 0.3583(12) 1 d P A 2
C11' C 0.250(2) 0.3532(9) 0.4349(4) 0.0324(18) Uani 0.3583(12) 1 d P A 2
H11D H 0.0999 0.3986 0.4308 0.049 Uiso 0.3583(12) 1 calc PR A 2
H11E H 0.3669 0.3885 0.4699 0.049 Uiso 0.3583(12) 1 calc PR A 2
H11F H 0.2063 0.2796 0.4537 0.049 Uiso 0.3583(12) 1 calc PR A 2
O6' O 0.2885(3) 0.38223(14) 0.30036(8) 0.0273(3) Uani 0.3583(12) 1 d P A 2

loop_
_atom_site_aniso_label
_atom_site_aniso_U_11
_atom_site_aniso_U_22
_atom_site_aniso_U_33
_atom_site_aniso_U_23
_atom_site_aniso_U_13
_atom_site_aniso_U_12
O1 0.02452(19) 0.01765(15) 0.02040(15) 0.00002(12) -0.00001(14) 0.00720(13)
C1 0.0431(4) 0.01449(18) 0.0208(2) -0.00146(15) 0.0015(2) -0.0005(2)
C5 0.01513(17) 0.01566(16) 0.01785(17) 0.00074(13) 0.00255(14) 0.00130(13)
C6 0.01528(17) 0.01807(18) 0.0241(2) 0.00529(15) -0.00254(15) -0.00025(15)
C7 0.01400(17) 0.0275(2) 0.01799(17) 0.00256(16) 0.00013(14) -0.00300(17)
C9 0.0245(2) 0.0203(2) 0.0317(3) 0.00699(19) 0.0039(2) 0.00493(19)
C8 0.0385(4) 0.0277(3) 0.0328(3) -0.0002(2) -0.0168(3) -0.0007(3)
O3 0.01276(15) 0.0253(2) 0.0400(2) 0.01633(18) -0.00414(16) -0.00305(14)
O4 0.01387(14) 0.02598(18) 0.01754(14) 0.00335(13) 0.00167(11) -0.00043(13)
O2 0.0366(5) 0.0154(3) 0.0281(4) -0.0044(2) 0.0111(4) -0.0007(3)
O5 0.0143(2) 0.0364(4) 0.0154(2) 0.0028(2) 0.00150(18) -0.0026(2)
C2 0.0303(5) 0.0213(4) 0.0187(4) 0.0020(3) -0.0012(4) -0.0099(4)
C3 0.0155(3) 0.0205(3) 0.0140(2) 0.0019(2) 0.0001(2) -0.0032(2)
C4 0.0146(3) 0.0142(3) 0.0149(3) 0.0011(2) 0.0020(3) 0.0009(3)
C10 0.0185(3) 0.0204(3) 0.0155(3) 0.0007(2) 0.0021(2) -0.0031(2)
C11 0.0205(7) 0.0240(8) 0.0170(6) -0.0015(4) 0.0044(5) -0.0025(6)
O6 0.0204(3) 0.0393(4) 0.0183(2) -0.0017(3) -0.0021(2) 0.0021(3)
O2' 0.0256(7) 0.0193(5) 0.0264(6) -0.0075(4) 0.0052(5) -0.0065(5)
O5' 0.0201(5) 0.0204(4) 0.0172(4) 0.0047(3) 0.0027(3) 0.0042(4)
C2' 0.0317(10) 0.0122(5) 0.0229(8) 0.0017(5) 0.0035(7) -0.0004(6)
C3' 0.0184(6) 0.0144(5) 0.0170(5) 0.0024(4) 0.0012(5) 0.0018(4)
C4' 0.0144(6) 0.0154(5) 0.0172(6) 0.0005(4) -0.0004(5) 0.0012(5)
C10' 0.0158(5) 0.0190(5) 0.0172(5) 0.0011(4) -0.0003(4) -0.0006(4)
C11' 0.032(3) 0.028(2) 0.037(2) 0.0000(13) 0.0158(17) -0.0004(16)
O6' 0.0257(6) 0.0360(7) 0.0203(5) 0.0037(4) -0.0012(4) 0.0114(5)

loop_
_geom_bond_atom_site_label_1
_geom_bond_atom_site_label_2
_geom_bond_distance
_geom_bond_site_symmetry_2
_geom_bond_publ_flag
O1 C5 1.3995(7) . ?
O1 C1 1.4238(9) . ?
C1 C2' 1.489(2) . ?
C1 C2 1.5021(16) . ?
C5 O3 1.4155(7) . ?
C5 C7 1.5240(8) . ?
C5 C4 1.5246(10) . ?
C5 C4' 1.5852(18) . ?
C6 O4 1.4173(7) . ?
C6 O3 1.4442(7) . ?
C6 C8 1.5103(10) . ?
C6 C9 1.5207(9) . ?
C7 O4 1.4291(7) . ?
O2 C4 1.2151(12) . ?
O5 C10 1.3627(11) . ?
O5 C3 1.3951(11) . ?
C2 C3 1.3269(15) . ?
C3 C4 1.4704(12) . ?
C10 O6 1.2024(12) . ?
C10 C11 1.468(4) . ?
O2' C4' 1.214(2) . ?
O5' C10' 1.366(2) . ?
O5' C3' 1.3973(19) . ?
C2' C3' 1.338(3) . ?
C3' C4' 1.471(2) . ?
C10' O6' 1.204(2) . ?
C10' C11' 1.527(9) . ?
